data_4322465
loop_
_publ_author_name
'Gerd W. Rabe'
'Louise M. Liable-Sands'
'Christopher D. Incarvito'
'Kin-Chung Lam'
'Arnold L. Rheingold'

_publ_contact_author
;
     Dr. Gerd W. Rabe  
     Technische Universitat Munchen
     Anorganisch-chemisches Institut
     Lichtenbergstr. 4
     85747 Garching (Germany)
;
_publ_contact_author_email gwrabe@lrz.tu-muenchen.de
_publ_contact_author_fax +49-89-3209-3125
_publ_contact_author_phone +49-89-3209-3085
_publ_section_title
;
 Highly Restricted Dimensionality in Cesium Aryl Phosphides
;
_journal_name_full 'Inorganic Chemistry'
_journal_page_first 4342
_journal_page_last 4346
_journal_paper_doi 10.1021/ic9902119
_journal_volume 38
_journal_year 1999
_chemical_formula_sum 'C67 H84 Cs2 O6 P2'
_chemical_formula_weight 1313.10
_chemical_name_systematic
; 
 ? 
;
_space_group_IT_number 2
_symmetry_cell_setting triclinic
_symmetry_space_group_name_Hall '-P 1'
_symmetry_space_group_name_H-M 'P -1'
_atom_sites_solution_hydrogens geom
_atom_sites_solution_primary direct
_atom_sites_solution_secondary difmap
_audit_creation_method SHELXL
_cell_angle_alpha 66.5752(3)
_cell_angle_beta 71.1301(7)
_cell_angle_gamma 88.0975(8)
_cell_formula_units_Z 1
_cell_length_a 11.2885(2)
_cell_length_b 11.6675(2)
_cell_length_c 14.5247(2)
_cell_measurement_temperature 198(2)
_cell_measurement_theta_max 56
_cell_measurement_theta_min 4
_cell_volume 1650.97(5)
_computing_cell_refinement SIEMENS/SMART
_computing_data_collection SIEMENS/SMART
_computing_data_reduction SIEMENS/SAINT
_computing_molecular_graphics XP
_computing_publication_material XCIF
_computing_structure_refinement 'SHELXTL 5.03 (Sheldrick, 1994)'
_computing_structure_solution 'SHELXTL 5.03 (Sheldrick, 1994)'
_diffrn_ambient_temperature 198(2)
_diffrn_radiation_monochromator graphite
_diffrn_radiation_source 'fine-focus sealed tube'
_diffrn_radiation_type MoK\a
_diffrn_radiation_wavelength 0.71073
_diffrn_reflns_av_R_equivalents 0.0332
_diffrn_reflns_av_sigmaI/netI 0.0648
_diffrn_reflns_limit_h_max 14
_diffrn_reflns_limit_h_min -14
_diffrn_reflns_limit_k_max 14
_diffrn_reflns_limit_k_min -15
_diffrn_reflns_limit_l_max 18
_diffrn_reflns_limit_l_min -19
_diffrn_reflns_number 10967
_diffrn_reflns_theta_max 28.32
_diffrn_reflns_theta_min 1.62
_exptl_absorpt_coefficient_mu 1.199
_exptl_absorpt_correction_T_max 1.000000
_exptl_absorpt_correction_T_min 0.762068
_exptl_absorpt_correction_type empirical
_exptl_crystal_colour Yellow
_exptl_crystal_density_diffrn 1.321
_exptl_crystal_description block
_exptl_crystal_F_000 674
_exptl_crystal_size_max 0.40
_exptl_crystal_size_mid 0.40
_exptl_crystal_size_min 0.30
_refine_diff_density_max 1.204
_refine_diff_density_min -1.436
_refine_diff_density_rms 0.118
_refine_ls_extinction_method none
_refine_ls_goodness_of_fit_all 1.128
_refine_ls_goodness_of_fit_obs 1.182
_refine_ls_hydrogen_treatment 'Idealized Contributions'
_refine_ls_matrix_type full
_refine_ls_number_parameters 344
_refine_ls_number_reflns 7168
_refine_ls_number_restraints 1
_refine_ls_restrained_S_all 1.271
_refine_ls_restrained_S_obs 1.182
_refine_ls_R_factor_all 0.0534
_refine_ls_R_factor_obs 0.0429
_refine_ls_shift/esd_max 0.003
_refine_ls_shift/esd_mean 0.000
_refine_ls_structure_factor_coef Fsqd
_refine_ls_weighting_details 'w=1/[\s^2^(Fo^2^)+(0.0500P)^2^+0.0000P] where P=(Fo^2^+2Fc^2^)/3'
_refine_ls_weighting_scheme calc
_refine_ls_wR_factor_all 0.1235
_refine_ls_wR_factor_obs 0.1058
_reflns_number_observed 6121
_reflns_number_total 7180
_reflns_observed_criterion >2sigma(I)
_cod_data_source_file ic9902119_4.cif
_cod_data_source_block rab06
_cod_depositor_comments
;
The following automatic conversions were performed:

'_refine_ls_weighting_scheme' value 'calc
w=1/[\s^2^(Fo^2^)+(0.0500P)^2^+0.0000P] where P=(Fo^2^+2Fc^2^)/3' was
changed to 'calc'. New tag '_refine_ls_weighting_details' was
created. The value of the new tag was set to
'w=1/[\s^2^(Fo^2^)+(0.0500P)^2^+0.0000P] where P=(Fo^2^+2Fc^2^)/3'.

Automatic conversion script
Id: cif_fix_values 3143 2015-03-26 13:38:13Z robertas 
;
_cod_original_cell_volume 1650.96(6)
_cod_database_code 4322465

loop_
_symmetry_equiv_pos_as_xyz
'x, y, z'
'-x, -y, -z'

loop_
_atom_site_aniso_label
_atom_site_aniso_U_11
_atom_site_aniso_U_22
_atom_site_aniso_U_33
_atom_site_aniso_U_23
_atom_site_aniso_U_13
_atom_site_aniso_U_12
Cs1 0.03199(13) 0.03150(13) 0.02641(11) -0.01132(8) -0.01252(8) 0.01276(9)
P1 0.0375(5) 0.0367(5) 0.0219(4) -0.0098(4) -0.0105(3) 0.0204(4)
O30 0.0257(12) 0.0394(15) 0.0256(11) -0.0116(10) -0.0044(9) -0.0015(11)
O32 0.0329(13) 0.0301(13) 0.0226(10) -0.0056(9) -0.0109(9) -0.0018(10)
O34 0.0354(13) 0.0248(12) 0.0238(11) -0.0086(9) -0.0059(9) 0.0025(10)
C1 0.027(2) 0.025(2) 0.0218(14) -0.0077(12) -0.0050(12) 0.0036(13)
C2 0.037(2) 0.032(2) 0.026(2) -0.0117(14) -0.0055(14) 0.011(2)
C3 0.041(2) 0.031(2) 0.034(2) -0.0104(15) -0.011(2) 0.020(2)
C4 0.038(2) 0.033(2) 0.027(2) -0.0068(14) -0.0124(14) 0.012(2)
C5 0.028(2) 0.023(2) 0.0202(14) -0.0035(12) -0.0061(12) 0.0061(13)
C6 0.024(2) 0.022(2) 0.0208(13) -0.0059(12) -0.0059(11) 0.0059(12)
C7 0.029(2) 0.024(2) 0.0208(14) 0.0001(12) -0.0079(12) 0.0014(13)
C8 0.026(2) 0.033(2) 0.0214(14) -0.0015(13) -0.0018(12) 0.0012(14)
C9 0.033(2) 0.035(2) 0.0191(14) -0.0060(13) -0.0051(13) 0.0091(15)
C10 0.034(2) 0.033(2) 0.027(2) -0.0113(14) -0.0088(14) 0.0040(15)
C11 0.028(2) 0.031(2) 0.0208(14) -0.0057(13) -0.0045(12) 0.0016(14)
C12 0.025(2) 0.023(2) 0.0168(13) -0.0012(11) -0.0073(11) 0.0067(13)
C13 0.048(2) 0.036(2) 0.031(2) -0.006(2) -0.012(2) -0.008(2)
C14 0.046(2) 0.063(3) 0.028(2) -0.019(2) 0.001(2) 0.008(2)
C15 0.038(2) 0.057(3) 0.038(2) -0.018(2) 0.001(2) -0.017(2)
C16 0.029(2) 0.030(2) 0.0258(15) -0.0135(13) -0.0064(13) 0.0040(14)
C17 0.040(2) 0.033(2) 0.031(2) -0.0181(15) -0.0151(14) 0.008(2)
C18 0.039(2) 0.033(2) 0.0236(15) -0.0129(14) -0.0120(14) 0.014(2)
C19 0.031(2) 0.028(2) 0.0212(14) -0.0032(13) -0.0042(12) 0.0046(14)
C20 0.025(2) 0.023(2) 0.0235(14) -0.0053(12) -0.0046(12) 0.0029(13)
C21 0.026(2) 0.022(2) 0.0205(13) -0.0077(12) -0.0039(12) 0.0064(13)
C22 0.053(3) 0.036(2) 0.038(2) -0.011(2) -0.011(2) -0.010(2)
C23 0.071(3) 0.047(3) 0.028(2) -0.012(2) -0.023(2) 0.013(2)
C24 0.035(2) 0.035(2) 0.040(2) -0.005(2) -0.015(2) -0.003(2)
C31 0.033(2) 0.028(2) 0.028(2) -0.0028(14) -0.0081(13) -0.0065(15)
C32 0.028(2) 0.034(2) 0.0226(14) -0.0070(13) -0.0026(12) -0.0003(14)
C33 0.032(2) 0.036(2) 0.0187(14) -0.0039(13) -0.0063(12) 0.001(2)
C34 0.039(2) 0.040(2) 0.025(2) -0.0134(15) -0.0120(14) -0.001(2)
C35 0.049(2) 0.036(2) 0.030(2) -0.018(2) -0.009(2) -0.001(2)
C36 0.045(2) 0.026(2) 0.034(2) -0.0068(15) -0.012(2) -0.004(2)

loop_
_atom_site_label
_atom_site_type_symbol
_atom_site_fract_x
_atom_site_fract_y
_atom_site_fract_z
_atom_site_U_iso_or_equiv
_atom_site_thermal_displace_type
_atom_site_occupancy
_atom_site_calc_flag
_atom_site_refinement_flags
_atom_site_disorder_group
Cs1 Cs 0.65190(2) 0.92167(2) 0.01007(2) 0.02968(8) Uani 1 d . .
P1 P 0.74076(9) 0.76313(9) 0.22763(7) 0.0331(2) Uani 1 d D .
H1 H 0.6993(39) 0.7435(43) 0.3351(10) 0.051(13) Uiso 1 d D .
O30 O 0.3686(2) 0.7937(2) 0.1785(2) 0.0318(5) Uani 1 d . .
O32 O 0.4479(2) 1.0058(2) 0.1973(2) 0.0297(5) Uani 1 d . .
O34 O 0.6180(2) 1.1908(2) 0.0187(2) 0.0296(5) Uani 1 d . .
C1 C 0.9206(3) 0.6271(3) 0.1467(2) 0.0263(7) Uani 1 d . .
C2 C 1.0060(3) 0.5387(3) 0.1500(3) 0.0332(8) Uani 1 d . .
H2A H 1.0483(3) 0.5255(3) 0.0875(3) 0.040 Uiso 1 calc R .
C3 C 1.0307(4) 0.4689(4) 0.2437(3) 0.0372(9) Uani 1 d . .
H3A H 1.0905(4) 0.4096(4) 0.2453(3) 0.045 Uiso 1 calc R .
C4 C 0.9659(4) 0.4881(4) 0.3346(3) 0.0344(8) Uani 1 d . .
H4A H 0.9827(4) 0.4415(4) 0.3986(3) 0.041 Uiso 1 calc R .
C5 C 0.8771(3) 0.5735(3) 0.3344(2) 0.0262(7) Uani 1 d . .
C6 C 0.8519(3) 0.6479(3) 0.2388(2) 0.0239(6) Uani 1 d . .
C7 C 0.6967(3) 0.5078(3) 0.5069(2) 0.0276(7) Uani 1 d . .
C8 C 0.6332(3) 0.5208(3) 0.6026(2) 0.0317(8) Uani 1 d . .
H8A H 0.5572(3) 0.4686(3) 0.6502(2) 0.038 Uiso 1 calc R .
C9 C 0.6787(3) 0.6070(4) 0.6287(2) 0.0319(8) Uani 1 d . .
C10 C 0.7903(3) 0.6829(4) 0.5587(3) 0.0320(8) Uani 1 d . .
H10A H 0.8225(3) 0.7430(4) 0.5760(3) 0.038 Uiso 1 calc R .
C11 C 0.8558(3) 0.6723(3) 0.4631(2) 0.0293(7) Uani 1 d . .
C12 C 0.8088(3) 0.5858(3) 0.4370(2) 0.0237(6) Uani 1 d . .
C13 C 0.6436(4) 0.4149(4) 0.4789(3) 0.0408(9) Uani 1 d . .
H13A H 0.5656(4) 0.3689(4) 0.5364(3) 0.061 Uiso 1 calc R .
H13B H 0.7049(4) 0.3555(4) 0.4693(3) 0.061 Uiso 1 calc R .
H13C H 0.6257(4) 0.4595(4) 0.4125(3) 0.061 Uiso 1 calc R .
C14 C 0.6079(4) 0.6246(5) 0.7300(3) 0.0490(11) Uani 1 d . .
H14A H 0.6552(4) 0.6900(5) 0.7344(3) 0.074 Uiso 1 calc R .
H14B H 0.5982(4) 0.5455(5) 0.7921(3) 0.074 Uiso 1 calc R .
H14C H 0.5245(4) 0.6498(5) 0.7286(3) 0.074 Uiso 1 calc R .
C15 C 0.9760(4) 0.7558(5) 0.3889(3) 0.0480(11) Uani 1 d . .
H15A H 0.9952(4) 0.8108(5) 0.4198(3) 0.072 Uiso 1 calc R .
H15B H 0.9663(4) 0.8071(5) 0.3201(3) 0.072 Uiso 1 calc R .
H15C H 1.0450(4) 0.7040(5) 0.3784(3) 0.072 Uiso 1 calc R .
C16 C 0.8118(3) 0.6463(3) 0.0157(2) 0.0284(7) Uani 1 d . .
C17 C 0.8029(4) 0.7076(4) -0.0869(3) 0.0322(8) Uani 1 d . .
H17A H 0.7550(4) 0.6610(4) -0.1108(3) 0.039 Uiso 1 calc R .
C18 C 0.8779(4) 0.8168(3) -0.1622(3) 0.0315(8) Uani 1 d . .
C19 C 0.9632(3) 0.8688(3) -0.1337(2) 0.0302(7) Uani 1 d . .
H19A H 1.0242(3) 0.9428(3) -0.1895(2) 0.036 Uiso 1 calc R .
C20 C 0.9753(3) 0.8110(3) -0.0329(2) 0.0262(7) Uani 1 d . .
C21 C 0.8994(3) 0.6981(3) 0.0425(2) 0.0242(7) Uani 1 d . .
C22 C 0.7299(4) 0.5270(4) 0.0945(3) 0.0444(10) Uani 1 d . .
H22A H 0.6749(4) 0.5047(4) 0.0625(3) 0.067 Uiso 1 calc R .
H22B H 0.6783(4) 0.5387(4) 0.1582(3) 0.067 Uiso 1 calc R .
H22C H 0.7827(4) 0.4594(4) 0.1144(3) 0.067 Uiso 1 calc R .
C23 C 0.8699(5) 0.8781(4) -0.2730(3) 0.0485(11) Uani 1 d . .
H23A H 0.9299(5) 0.9542(4) -0.3150(3) 0.073 Uiso 1 calc R .
H23B H 0.7844(5) 0.9005(4) -0.2683(3) 0.073 Uiso 1 calc R .
H23C H 0.8903(5) 0.8195(4) -0.3075(3) 0.073 Uiso 1 calc R .
C24 C 1.0724(4) 0.8650(4) -0.0069(3) 0.0395(9) Uani 1 d . .
H24A H 1.0678(4) 0.8130(4) 0.0665(3) 0.059 Uiso 1 calc R .
H24B H 1.0564(4) 0.9508(4) -0.0143(3) 0.059 Uiso 1 calc R .
H24C H 1.1563(4) 0.8666(4) -0.0560(3) 0.059 Uiso 1 calc R .
C31 C 0.2843(3) 0.7144(3) 0.1682(3) 0.0332(8) Uani 1 d . .
H31A H 0.2077(3) 0.7556(3) 0.1613(3) 0.040 Uiso 1 calc R .
H31B H 0.2588(3) 0.6339(3) 0.2323(3) 0.040 Uiso 1 calc R .
C32 C 0.3126(3) 0.8165(4) 0.2716(2) 0.0312(7) Uani 1 d . .
H32A H 0.2796(3) 0.7359(4) 0.3347(2) 0.037 Uiso 1 calc R .
H32B H 0.2417(3) 0.8675(4) 0.2644(2) 0.037 Uiso 1 calc R .
C33 C 0.4104(3) 0.8849(4) 0.2852(2) 0.0320(8) Uani 1 d . .
H33A H 0.3759(3) 0.8951(4) 0.3532(2) 0.038 Uiso 1 calc R .
H33B H 0.4840(3) 0.8367(4) 0.2872(2) 0.038 Uiso 1 calc R .
C34 C 0.5394(4) 1.0772(4) 0.2066(3) 0.0341(8) Uani 1 d . .
H34A H 0.6174(4) 1.0352(4) 0.2032(3) 0.041 Uiso 1 calc R .
H34B H 0.5072(4) 1.0846(4) 0.2758(3) 0.041 Uiso 1 calc R .
C35 C 0.5670(4) 1.2055(4) 0.1164(3) 0.0379(9) Uani 1 d . .
H35A H 0.4886(4) 1.2467(4) 0.1186(3) 0.045 Uiso 1 calc R .
H35B H 0.6280(4) 1.2585(4) 0.1227(3) 0.045 Uiso 1 calc R .
C36 C 0.6496(4) 1.3093(4) -0.0715(3) 0.0370(8) Uani 1 d . .
H36A H 0.7050(4) 1.3660(4) -0.0633(3) 0.044 Uiso 1 calc R .
H36B H 0.5723(4) 1.3495(4) -0.0778(3) 0.044 Uiso 1 calc R .
C51 C 0.6118(13) 1.0815(13) 0.4358(10) 0.153(4) Uiso 1 d . .
C52 C 0.5938(14) 0.9435(13) 0.4692(10) 0.061(3) Uiso 0.50 d P 1
C53 C 0.4734(12) 0.8696(10) 0.5368(9) 0.053(2) Uiso 0.50 d P 1
C52' C 0.6624(17) 0.9864(18) 0.4283(14) 0.098(5) Uiso 0.50 d P 2
C53' C 0.5368(12) 0.8941(11) 0.5022(8) 0.045(2) Uiso 0.50 d P 2
C54 C 0.7232(25) 1.1355(27) 0.3689(20) 0.168(9) Uiso 0.50 d P .

loop_
_atom_type_symbol
_atom_type_description
_atom_type_scat_dispersion_real
_atom_type_scat_dispersion_imag
_atom_type_scat_source
C C 0.0033 0.0016 'International Tables Vol C Tables 4.2.6.8 and 6.1.1.4'
H H 0.0000 0.0000 'International Tables Vol C Tables 4.2.6.8 and 6.1.1.4'
O O 0.0106 0.0060 'International Tables Vol C Tables 4.2.6.8 and 6.1.1.4'
P P 0.1023 0.0942 'International Tables Vol C Tables 4.2.6.8 and 6.1.1.4'
Cs Cs -0.3680 2.1192 'International Tables Vol C Tables 4.2.6.8 and 6.1.1.4'

loop_
_geom_angle_atom_site_label_1
_geom_angle_atom_site_label_2
_geom_angle_atom_site_label_3
_geom_angle
_geom_angle_site_symmetry_1
_geom_angle_site_symmetry_3
_geom_angle_publ_flag
O34 Cs1 O30 95.06(6) . . ?
O34 Cs1 O32 94.35(6) . 2_675 ?
O30 Cs1 O32 91.19(6) . 2_675 ?
O34 Cs1 O32 49.52(6) . . ?
O30 Cs1 O32 49.47(6) . . ?
O32 Cs1 O32 109.94(4) 2_675 . ?
O34 Cs1 P1 101.42(5) . . ?
O30 Cs1 P1 83.45(5) . . ?
O32 Cs1 P1 163.71(5) 2_675 . ?
O32 Cs1 P1 78.08(4) . . ?
O34 Cs1 O30 48.97(6) . 2_675 ?
O30 Cs1 O30 109.51(5) . 2_675 ?
O32 Cs1 O30 48.92(6) 2_675 2_675 ?
O32 Cs1 O30 87.83(6) . 2_675 ?
P1 Cs1 O30 147.27(5) . 2_675 ?
O34 Cs1 C17 155.32(7) . . ?
O30 Cs1 C17 109.28(8) . . ?
O32 Cs1 C17 81.48(7) 2_675 . ?
O32 Cs1 C17 154.29(7) . . ?
P1 Cs1 C17 85.79(6) . . ?
O30 Cs1 C17 115.75(7) 2_675 . ?
O34 Cs1 C18 132.68(7) . . ?
O30 Cs1 C18 130.79(8) . . ?
O32 Cs1 C18 76.25(7) 2_675 . ?
O32 Cs1 C18 173.70(7) . . ?
P1 Cs1 C18 95.63(6) . . ?
O30 Cs1 C18 97.43(7) 2_675 . ?
C17 Cs1 C18 22.73(8) . . ?
O34 Cs1 O34 110.38(5) . 2_675 ?
O30 Cs1 O34 47.14(5) . 2_675 ?
O32 Cs1 O34 47.17(5) 2_675 2_675 ?
O32 Cs1 O34 86.97(5) . 2_675 ?
P1 Cs1 O34 121.66(4) . 2_675 ?
O30 Cs1 O34 86.37(6) 2_675 2_675 ?
C17 Cs1 O34 84.63(7) . 2_675 ?
C18 Cs1 O34 96.79(7) . 2_675 ?
O34 Cs1 C16 155.59(7) . . ?
O30 Cs1 C16 101.42(7) . . ?
O32 Cs1 C16 103.10(7) 2_675 . ?
O32 Cs1 C16 134.95(6) . . ?
P1 Cs1 C16 63.25(5) . . ?
O30 Cs1 C16 137.22(6) 2_675 . ?
C17 Cs1 C16 22.81(8) . . ?
C18 Cs1 C16 39.96(8) . . ?
O34 Cs1 C16 94.03(7) 2_675 . ?
O34 Cs1 C19 117.70(7) . . ?
O30 Cs1 C19 146.42(7) . . ?
O32 Cs1 C19 93.28(7) 2_675 . ?
O32 Cs1 C19 153.24(7) . . ?
P1 Cs1 C19 83.04(5) . . ?
O30 Cs1 C19 98.28(6) 2_675 . ?
C17 Cs1 C19 39.10(9) . . ?
C18 Cs1 C19 22.50(8) . . ?
O34 Cs1 C19 119.28(7) 2_675 . ?
C16 Cs1 C19 45.23(8) . . ?
O34 Cs1 C21 133.90(7) . . ?
O30 Cs1 C21 113.01(7) . . ?
O32 Cs1 C21 119.52(7) 2_675 . ?
O32 Cs1 C21 128.29(6) . . ?
P1 Cs1 C21 50.27(5) . . ?
O30 Cs1 C21 136.22(6) 2_675 . ?
C17 Cs1 C21 38.84(8) . . ?
C18 Cs1 C21 45.45(7) . . ?
O34 Cs1 C21 115.56(7) 2_675 . ?
C16 Cs1 C21 21.78(7) . . ?
C19 Cs1 C21 38.17(7) . . ?
C6 P1 Cs1 126.43(10) . . ?
C32 O30 C31 111.2(2) . . ?
C32 O30 Cs1 122.2(2) . . ?
C31 O30 Cs1 126.5(2) . . ?
C32 O30 Cs1 99.4(2) . 2_675 ?
C31 O30 Cs1 100.3(2) . 2_675 ?
Cs1 O30 Cs1 70.49(5) . 2_675 ?
C34 O32 C33 111.5(3) . . ?
C34 O32 Cs1 127.3(2) . 2_675 ?
C33 O32 Cs1 120.8(2) . 2_675 ?
C34 O32 Cs1 96.4(2) . . ?
C33 O32 Cs1 99.5(2) . . ?
Cs1 O32 Cs1 70.06(4) 2_675 . ?
C35 O34 C36 111.7(3) . . ?
C35 O34 Cs1 122.6(2) . . ?
C36 O34 Cs1 125.7(2) . . ?
C35 O34 Cs1 103.0(2) . 2_675 ?
C36 O34 Cs1 99.2(2) . 2_675 ?
Cs1 O34 Cs1 69.62(5) . 2_675 ?
C2 C1 C6 121.8(3) . . ?
C2 C1 C21 117.5(3) . . ?
C6 C1 C21 120.7(3) . . ?
C1 C2 C3 120.9(3) . . ?
C4 C3 C2 118.5(3) . . ?
C3 C4 C5 121.8(3) . . ?
C4 C5 C6 120.7(3) . . ?
C4 C5 C12 118.3(3) . . ?
C6 C5 C12 121.0(3) . . ?
C1 C6 C5 116.3(3) . . ?
C1 C6 P1 118.7(2) . . ?
C5 C6 P1 125.0(2) . . ?
C12 C7 C8 118.7(3) . . ?
C12 C7 C13 120.6(3) . . ?
C8 C7 C13 120.7(3) . . ?
C9 C8 C7 121.6(3) . . ?
C8 C9 C10 118.9(3) . . ?
C8 C9 C14 121.7(3) . . ?
C10 C9 C14 119.4(4) . . ?
C9 C10 C11 121.0(3) . . ?
C12 C11 C10 119.7(3) . . ?
C12 C11 C15 120.4(3) . . ?
C10 C11 C15 119.8(3) . . ?
C11 C12 C7 120.1(3) . . ?
C11 C12 C5 120.6(3) . . ?
C7 C12 C5 119.3(3) . . ?
C21 C16 C17 119.1(3) . . ?
C21 C16 C22 120.5(3) . . ?
C17 C16 C22 120.4(3) . . ?
C21 C16 Cs1 85.2(2) . . ?
C17 C16 Cs1 72.9(2) . . ?
C22 C16 Cs1 112.2(2) . . ?
C18 C17 C16 122.1(3) . . ?
C18 C17 Cs1 80.3(2) . . ?
C16 C17 Cs1 84.2(2) . . ?
C17 C18 C19 118.2(3) . . ?
C17 C18 C23 121.1(4) . . ?
C19 C18 C23 120.7(3) . . ?
C17 C18 Cs1 77.0(2) . . ?
C19 C18 Cs1 83.6(2) . . ?
C23 C18 Cs1 109.8(2) . . ?
C20 C19 C18 121.6(3) . . ?
C20 C19 Cs1 84.7(2) . . ?
C18 C19 Cs1 73.9(2) . . ?
C19 C20 C21 119.5(3) . . ?
C19 C20 C24 120.3(3) . . ?
C21 C20 C24 120.1(3) . . ?
C19 C20 Cs1 73.6(2) . . ?
C21 C20 Cs1 79.1(2) . . ?
C24 C20 Cs1 120.3(2) . . ?
C16 C21 C20 119.5(3) . . ?
C16 C21 C1 119.9(3) . . ?
C20 C21 C1 120.3(3) . . ?
C16 C21 Cs1 73.0(2) . . ?
C20 C21 Cs1 79.3(2) . . ?
C1 C21 Cs1 123.5(2) . . ?
O30 C31 C36 108.3(3) . 2_675 ?
O30 C32 C33 108.4(3) . . ?
O32 C33 C32 108.6(3) . . ?
O32 C34 C35 108.4(3) . . ?
O34 C35 C34 108.1(3) . . ?
O34 C36 C31 107.7(3) . 2_675 ?
C53 C51 C54 126.7(20) 2_676 . ?
C52' C51 C54 80.6(18) . . ?
C53 C51 C52 118.3(13) 2_676 . ?
C54 C51 C52 114.6(19) . . ?
C52' C51 C53' 134.0(14) . 2_676 ?
C54 C51 C53' 145.1(19) . 2_676 ?
C53 C52 C51 122.2(11) . . ?
C51 C53 C52 119.5(12) 2_676 . ?
C51 C52' C53' 93.5(14) . . ?
C51 C52' C54 50.9(12) . . ?
C53' C52' C54 144.2(16) . . ?
C52' C53' C51 132.5(10) . 2_676 ?
C51 C54 C52' 48.5(13) . . ?

loop_
_geom_bond_atom_site_label_1
_geom_bond_atom_site_label_2
_geom_bond_distance
_geom_bond_site_symmetry_2
_geom_bond_publ_flag
Cs1 O34 3.198(2) . ?
Cs1 O30 3.286(2) . ?
Cs1 O32 3.341(2) 2_675 ?
Cs1 O32 3.404(2) . ?
Cs1 P1 3.4196(9) . ?
Cs1 O30 3.422(3) 2_675 ?
Cs1 C17 3.477(4) . ?
Cs1 C18 3.517(3) . ?
Cs1 O34 3.565(2) 2_675 ?
Cs1 C16 3.618(4) . ?
Cs1 C19 3.636(3) . ?
Cs1 C21 3.771(3) . ?
P1 C6 1.804(3) . ?
O30 C32 1.422(4) . ?
O30 C31 1.429(4) . ?
O30 Cs1 3.422(3) 2_675 ?
O32 C34 1.420(4) . ?
O32 C33 1.434(4) . ?
O32 Cs1 3.341(2) 2_675 ?
O34 C35 1.426(4) . ?
O34 C36 1.430(4) . ?
O34 Cs1 3.565(2) 2_675 ?
C1 C2 1.386(5) . ?
C1 C6 1.423(4) . ?
C1 C21 1.503(4) . ?
C2 C3 1.393(5) . ?
C3 C4 1.388(5) . ?
C4 C5 1.390(5) . ?
C5 C6 1.429(4) . ?
C5 C12 1.501(4) . ?
C7 C12 1.404(4) . ?
C7 C8 1.409(5) . ?
C7 C13 1.501(5) . ?
C8 C9 1.372(5) . ?
C9 C10 1.391(5) . ?
C9 C14 1.521(5) . ?
C10 C11 1.399(5) . ?
C11 C12 1.384(5) . ?
C11 C15 1.503(5) . ?
C16 C21 1.404(5) . ?
C16 C17 1.410(5) . ?
C16 C22 1.496(5) . ?
C17 C18 1.379(5) . ?
C18 C19 1.400(5) . ?
C18 C23 1.512(5) . ?
C19 C20 1.398(4) . ?
C20 C21 1.410(4) . ?
C20 C24 1.498(5) . ?
C31 C36 1.492(5) 2_675 ?
C32 C33 1.490(5) . ?
C34 C35 1.503(5) . ?
C36 C31 1.492(5) 2_675 ?
C51 C53 1.142(15) 2_676 ?
C51 C52' 1.26(2) . ?
C51 C54 1.30(3) . ?
C51 C52 1.49(2) . ?
C51 C53' 1.70(2) 2_676 ?
C52 C53 1.45(2) . ?
C53 C51 1.142(15) 2_676 ?
C52' C53' 1.59(2) . ?
C52' C54 1.66(3) . ?
C53' C51 1.70(2) 2_676 ?
